data_4311206
loop_
_publ_author_name
'Guibin Ma'
'Mikael Kritikos'
'Mikhail Maliarik'
'Julius Glaser'

_publ_contact_author
; Mikael Kritikos
  Structural Chemistry
  Arrhenius Laboratory
  Stockholm University
  10691 Stockholm
  Sweden
;
_publ_contact_author_email mkr@struc.su.se
_publ_contact_author_fax 46(8)163118
_publ_contact_author_phone 46(8)161440
_publ_section_title
;
 Modification of Binuclear Pt-Tl Bonded Complexes by Attaching Bipyridine
 Ligands to the Thallium Site
;
_journal_name_full 'Inorganic Chemistry'
_journal_page_first 4328
_journal_page_last 4340
_journal_paper_doi 10.1021/ic034571e
_journal_volume 43
_journal_year 2004
_chemical_formula_sum 'C21 H26 N7 O3 Pt S3 Tl'
_chemical_formula_weight 920.16
_space_group_IT_number 14
_symmetry_cell_setting monoclinic
_symmetry_space_group_name_Hall '-P 2yn'
_symmetry_space_group_name_H-M 'P 1 21/n 1'
_atom_sites_solution_hydrogens geom
_atom_sites_solution_primary direct
_atom_sites_solution_secondary difmap
_audit_creation_method SHELXL-97
_cell_angle_alpha 90.00
_cell_angle_beta 104.484(12)
_cell_angle_gamma 90.00
_cell_formula_units_Z 4
_cell_length_a 9.4293(9)
_cell_length_b 17.335(2)
_cell_length_c 18.2837(19)
_cell_measurement_temperature 150(1)
_cell_measurement_theta_max 52.0
_cell_measurement_theta_min 4.5
_cell_volume 2893.6(6)
_computing_cell_refinement 'STADI4 (STOE, 1996)'
_computing_data_collection 'STADI4 (STOE, 1996)'
_computing_data_reduction 'X-RED  (STOE, 1996)'
_computing_molecular_graphics 'DIAMOND (Brandenburg, 1999) and PLATON99  (Spek, 2000)'
_computing_structure_refinement 'SHELXL-93 (Sheldrick, 1993)'
_computing_structure_solution 'SHELXS-86 (Sheldrick, 1990)'
_diffrn_ambient_temperature 150(1)
_diffrn_detector_area_resol_mean 6.67
_diffrn_measured_fraction_theta_full 0.980
_diffrn_measured_fraction_theta_max 0.980
_diffrn_measurement_device_type 'STOE IPDS'
_diffrn_measurement_method 'phi oscillation'
_diffrn_radiation_monochromator graphite
_diffrn_radiation_source 'fine-focus sealed tube'
_diffrn_radiation_type MoK\a
_diffrn_radiation_wavelength 0.71073
_diffrn_reflns_av_R_equivalents 0.1428
_diffrn_reflns_av_sigmaI/netI 0.1851
_diffrn_reflns_limit_h_max 11
_diffrn_reflns_limit_h_min -11
_diffrn_reflns_limit_k_max 21
_diffrn_reflns_limit_k_min -21
_diffrn_reflns_limit_l_max 22
_diffrn_reflns_limit_l_min -22
_diffrn_reflns_number 21136
_diffrn_reflns_theta_full 26.02
_diffrn_reflns_theta_max 26.02
_diffrn_reflns_theta_min 2.24
_exptl_absorpt_coefficient_mu 10.652
_exptl_absorpt_correction_T_max 0.315
_exptl_absorpt_correction_T_min 0.201
_exptl_absorpt_process_details
;
The crystal shape and size were optimized
using equivalent reflections with the program X-Shape.
Absorption  correction was made with the program X-Red
;
_exptl_crystal_colour colorless
_exptl_crystal_density_diffrn 2.004
_exptl_crystal_density_method 'not measured'
_exptl_crystal_description 'Irregular block shaped'
_exptl_crystal_F_000 1632
_exptl_crystal_size_max 0.13
_exptl_crystal_size_mid 0.07
_exptl_crystal_size_min 0.02
_refine_diff_density_max 2.044
_refine_diff_density_min -2.852
_refine_diff_density_rms 0.298
_refine_ls_extinction_method none
_refine_ls_goodness_of_fit_ref 0.786
_refine_ls_hydrogen_treatment mixed
_refine_ls_matrix_type full
_refine_ls_number_parameters 331
_refine_ls_number_reflns 5589
_refine_ls_number_restraints 48
_refine_ls_restrained_S_all 0.784
_refine_ls_R_factor_all 0.1127
_refine_ls_R_factor_gt 0.0423
_refine_ls_shift/su_max 0.000
_refine_ls_shift/su_mean 0.000
_refine_ls_structure_factor_coef Fsqd
_refine_ls_weighting_details 'calc w=1/[\s^2^(Fo^2^)+(0.0307P)^2^+0.0000P] where P=(Fo^2^+2Fc^2^)/3'
_refine_ls_weighting_scheme calc
_refine_ls_wR_factor_gt 0.0794
_refine_ls_wR_factor_ref 0.0928
_reflns_number_gt 2859
_reflns_number_total 5589
_reflns_threshold_expression >2sigma(I)
_cod_data_source_file ic034571esi20040408_033706_3.cif
_cod_data_source_block complex2
_cod_depositor_comments
;
The following automatic conversions were performed:
'_symmetry_cell_setting' value 'Monoclinic' changed to 'monoclinic'
according to '/home/saulius/struct/CIF-dictionaries/cif_core.dic'
dictionary named 'cif_core.dic' version 2.4.1 from 2010-06-29.

Automatic conversion script
Id: cif_fix_enum 1527 2010-12-29 10:47:43Z saulius 

The following automatic conversions were performed:

data name '_atom_site_symetry_multiplicity' was replaced with
'_atom_site_symmetry_multiplicity' as specified in the replacement
file 'data/replacement-values/replacement_tags.lst'.

Automatic conversion script
Id: cif_correct_tags 9268 2022-04-12 08:56:07Z antanas 
;
_cod_original_formula_sum 'C21 H26 N7 O3 S3 Pt Tl'
_cod_database_code 4311206

loop_
_symmetry_equiv_pos_as_xyz
'x, y, z'
'-x+1/2, y+1/2, -z+1/2'
'-x, -y, -z'
'x-1/2, -y-1/2, z-1/2'

loop_
_atom_site_label
_atom_site_type_symbol
_atom_site_fract_x
_atom_site_fract_y
_atom_site_fract_z
_atom_site_U_iso_or_equiv
_atom_site_adp_type
_atom_site_occupancy
_atom_site_symmetry_multiplicity
_atom_site_calc_flag
_atom_site_refinement_flags
_atom_site_disorder_assembly
_atom_site_disorder_group
Pt1 Pt 0.44409(6) 0.34460(3) 0.21519(3) 0.01630(14) Uani 1 1 d . . .
Tl1 Tl 0.48151(6) 0.29358(3) 0.35352(3) 0.01591(13) Uani 1 1 d . . .
C1 C 0.4173(16) 0.3854(8) 0.1061(9) 0.027(4) Uani 1 1 d . . .
N1 N 0.4013(15) 0.4071(8) 0.0457(7) 0.043(4) Uani 1 1 d . . .
C2 C 0.2563(16) 0.3990(8) 0.2233(6) 0.019(3) Uani 1 1 d U . .
N2 N 0.1554(14) 0.4304(7) 0.2302(6) 0.034(3) Uani 1 1 d U . .
C3 C 0.3282(15) 0.2491(8) 0.1716(7) 0.021(3) Uani 1 1 d U . .
N3 N 0.2666(13) 0.1956(7) 0.1444(6) 0.029(3) Uani 1 1 d . . .
C4 C 0.6316(14) 0.2904(7) 0.2111(6) 0.006(2) Uani 1 1 d U . .
N4 N 0.7358(13) 0.2587(6) 0.2089(6) 0.026(3) Uani 1 1 d U . .
C5 C 0.5668(16) 0.4393(8) 0.2622(7) 0.022(3) Uani 1 1 d . . .
N5 N 0.6331(14) 0.4900(7) 0.2907(7) 0.033(3) Uani 1 1 d . . .
S1 S 0.8731(4) 0.2901(2) 0.40499(18) 0.0238(8) Uani 1 1 d . . .
O1 O 0.7359(9) 0.3320(5) 0.4112(4) 0.023(2) Uani 1 1 d . . .
C6 C 0.9907(17) 0.2917(10) 0.4992(8) 0.043(4) Uani 1 1 d . . .
H6A H 0.9902 0.3425 0.5202 0.064 Uiso 1 1 calc R . .
H6B H 1.0887 0.2785 0.4975 0.064 Uiso 1 1 calc R . .
H6C H 0.9560 0.2551 0.5301 0.064 Uiso 1 1 calc R . .
C7 C 0.9710(18) 0.3570(8) 0.3618(8) 0.034(4) Uani 1 1 d . . .
H7A H 0.9181 0.3654 0.3103 0.051 Uiso 1 1 calc R . .
H7B H 1.0662 0.3366 0.3631 0.051 Uiso 1 1 calc R . .
H7C H 0.9813 0.4050 0.3888 0.051 Uiso 1 1 calc R . .
O2 O 0.2496(11) 0.2287(5) 0.3543(5) 0.028(2) Uani 1 1 d . . .
S2 S 0.2152(4) 0.1469(2) 0.3274(2) 0.0361(10) Uani 1 1 d . . .
C8 C 0.0473(17) 0.1543(9) 0.2586(8) 0.042(4) Uani 1 1 d U . .
H8A H -0.0234 0.1796 0.2800 0.064 Uiso 1 1 calc R . .
H8B H 0.0128 0.1036 0.2419 0.064 Uiso 1 1 calc R . .
H8C H 0.0612 0.1837 0.2165 0.064 Uiso 1 1 calc R . .
C9 C 0.148(2) 0.1022(11) 0.4012(9) 0.074(7) Uani 1 1 d . . .
H9A H 0.2216 0.1054 0.4481 0.111 Uiso 1 1 calc R . .
H9B H 0.1258 0.0490 0.3887 0.111 Uiso 1 1 calc R . .
H9C H 0.0611 0.1283 0.4060 0.111 Uiso 1 1 calc R . .
S3 S 0.6734(4) 0.11254(19) 0.30706(18) 0.0217(8) Uani 1 1 d . . .
O3 O 0.5749(10) 0.1637(5) 0.3411(4) 0.026(2) Uani 1 1 d . . .
C10 C 0.5603(17) 0.0769(7) 0.2209(7) 0.029(4) Uani 1 1 d . . .
H10A H 0.4735 0.0544 0.2302 0.044 Uiso 1 1 calc R . .
H10B H 0.6128 0.0385 0.2003 0.044 Uiso 1 1 calc R . .
H10C H 0.5336 0.1186 0.1855 0.044 Uiso 1 1 calc R . .
C11 C 0.6919(17) 0.0278(7) 0.3617(8) 0.030(4) Uani 1 1 d . . .
H11A H 0.7483 0.0386 0.4121 0.045 Uiso 1 1 calc R . .
H11B H 0.7406 -0.0110 0.3395 0.045 Uiso 1 1 calc R . .
H11C H 0.5966 0.0095 0.3634 0.045 Uiso 1 1 calc R . .
N6 N 0.5050(11) 0.2512(6) 0.4758(5) 0.013(2) Uani 1 1 d U . .
N7 N 0.3882(12) 0.3924(6) 0.4257(5) 0.017(2) Uani 1 1 d . . .
C12 C 0.5574(15) 0.1797(7) 0.4957(7) 0.022(3) Uani 1 1 d . . .
H12 H 0.6109 0.1541 0.4668 0.026 Uiso 1 1 calc R . .
C13 C 0.5314(16) 0.1441(8) 0.5594(7) 0.027(4) Uani 1 1 d . . .
H13 H 0.5710 0.0958 0.5747 0.033 Uiso 1 1 calc R . .
C14 C 0.4478(17) 0.1808(7) 0.5987(7) 0.025(4) Uani 1 1 d . . .
H14 H 0.4252 0.1561 0.6395 0.030 Uiso 1 1 calc R . .
C15 C 0.3963(15) 0.2528(8) 0.5799(7) 0.024(3) Uani 1 1 d . . .
H15 H 0.3416 0.2779 0.6085 0.028 Uiso 1 1 calc R . .
C16 C 0.4259(13) 0.2892(7) 0.5170(6) 0.016(3) Uani 1 1 d . . .
C17 C 0.3783(14) 0.3683(7) 0.4961(6) 0.016(3) Uani 1 1 d . . .
C18 C 0.3300(16) 0.4186(7) 0.5436(7) 0.024(3) Uani 1 1 d . . .
H18 H 0.3229 0.4026 0.5911 0.028 Uiso 1 1 calc R . .
C19 C 0.2924(15) 0.4932(7) 0.5191(7) 0.020(3) Uani 1 1 d U . .
H19 H 0.2607 0.5277 0.5507 0.024 Uiso 1 1 calc R . .
C20 C 0.3016(16) 0.5168(7) 0.4482(7) 0.024(3) Uani 1 1 d . . .
H20 H 0.2755 0.5667 0.4313 0.029 Uiso 1 1 calc R . .
C21 C 0.3500(15) 0.4651(7) 0.4038(7) 0.017(3) Uani 1 1 d . . .
H21 H 0.3569 0.4808 0.3562 0.021 Uiso 1 1 calc R . .

loop_
_atom_site_aniso_label
_atom_site_aniso_U_11
_atom_site_aniso_U_22
_atom_site_aniso_U_33
_atom_site_aniso_U_23
_atom_site_aniso_U_13
_atom_site_aniso_U_12
Pt1 0.0167(3) 0.0186(3) 0.0136(2) 0.0002(2) 0.0039(2) 0.0005(3)
Tl1 0.0150(3) 0.0193(3) 0.0136(2) 0.0001(2) 0.0039(2) 0.0000(3)
C1 0.015(9) 0.018(8) 0.050(10) -0.015(7) 0.010(7) -0.001(6)
N1 0.049(10) 0.056(9) 0.020(7) -0.005(6) 0.001(6) -0.010(7)
C2 0.024(7) 0.025(6) 0.007(5) 0.001(5) 0.000(5) -0.003(6)
N2 0.021(7) 0.038(6) 0.036(6) -0.004(5) -0.005(5) 0.018(5)
C3 0.019(7) 0.032(7) 0.012(5) 0.012(5) 0.006(5) 0.009(6)
N3 0.021(8) 0.034(8) 0.027(6) -0.006(6) -0.001(5) -0.009(6)
C4 0.006(3) 0.006(2) 0.005(2) 0.0003(10) 0.0018(11) -0.0004(10)
N4 0.023(6) 0.031(6) 0.029(5) 0.008(5) 0.013(5) 0.007(5)
C5 0.026(10) 0.028(8) 0.018(7) 0.016(6) 0.015(7) 0.020(7)
N5 0.035(9) 0.019(7) 0.047(8) -0.013(6) 0.015(6) -0.016(6)
S1 0.014(2) 0.0231(18) 0.0327(18) -0.0011(16) 0.0019(15) 0.0037(17)
O1 0.010(6) 0.032(6) 0.027(5) -0.001(4) 0.005(4) 0.000(4)
C6 0.020(10) 0.065(11) 0.037(9) 0.020(9) -0.004(7) -0.010(9)
C7 0.034(11) 0.031(9) 0.038(8) 0.014(7) 0.012(7) -0.010(8)
O2 0.027(7) 0.024(6) 0.031(5) -0.006(4) 0.003(4) -0.011(4)
S2 0.021(2) 0.027(2) 0.058(2) -0.0052(19) 0.0036(18) -0.0059(18)
C8 0.042(4) 0.042(4) 0.042(4) 0.0002(10) 0.0105(14) -0.0004(10)
C9 0.083(17) 0.065(13) 0.055(12) 0.045(10) -0.018(11) -0.037(12)
S3 0.022(2) 0.0199(18) 0.0242(17) -0.0015(14) 0.0084(15) 0.0004(15)
O3 0.041(7) 0.019(5) 0.022(4) -0.002(4) 0.018(4) 0.014(5)
C10 0.044(11) 0.013(7) 0.026(7) -0.004(6) 0.000(7) 0.007(7)
C11 0.035(11) 0.021(8) 0.034(8) 0.006(6) 0.009(7) 0.018(7)
N6 0.011(6) 0.023(5) 0.004(4) 0.002(4) -0.002(4) 0.003(5)
N7 0.009(7) 0.016(6) 0.026(6) 0.000(5) 0.006(5) -0.003(5)
C12 0.016(9) 0.026(8) 0.022(7) 0.008(6) 0.001(6) 0.014(6)
C13 0.036(10) 0.026(8) 0.017(7) 0.006(6) 0.000(6) 0.006(7)
C14 0.035(10) 0.022(8) 0.021(7) 0.013(6) 0.011(7) 0.000(7)
C15 0.015(9) 0.033(9) 0.023(7) -0.006(6) 0.006(6) -0.008(7)
C16 0.009(8) 0.023(7) 0.019(6) -0.009(6) 0.008(5) -0.005(6)
C17 0.009(8) 0.026(8) 0.016(6) -0.001(5) 0.009(5) 0.003(6)
C18 0.028(10) 0.026(8) 0.020(7) 0.000(6) 0.010(6) 0.009(7)
C19 0.020(3) 0.020(3) 0.020(3) -0.0007(10) 0.0049(12) 0.0004(10)
C20 0.027(10) 0.015(7) 0.025(7) 0.000(6) -0.001(6) -0.003(6)
C21 0.017(9) 0.014(7) 0.019(7) 0.004(5) 0.000(6) -0.004(6)

loop_
_atom_type_symbol
_atom_type_description
_atom_type_scat_dispersion_real
_atom_type_scat_dispersion_imag
_atom_type_scat_source
Tl Tl -2.8358 9.6688 'International Tables Vol C Tables 4.2.6.8 and 6.1.1.4'
Pt Pt -1.7033 8.3905 'International Tables Vol C Tables 4.2.6.8 and 6.1.1.4'
C C 0.0033 0.0016 'International Tables Vol C Tables 4.2.6.8 and 6.1.1.4'
N N 0.0061 0.0033 'International Tables Vol C Tables 4.2.6.8 and 6.1.1.4'
S S 0.1246 0.1234 'International Tables Vol C Tables 4.2.6.8 and 6.1.1.4'
O O 0.0106 0.0060 'International Tables Vol C Tables 4.2.6.8 and 6.1.1.4'
H H 0.0000 0.0000 'International Tables Vol C Tables 4.2.6.8 and 6.1.1.4'

loop_
_geom_angle_atom_site_label_1
_geom_angle_atom_site_label_2
_geom_angle_atom_site_label_3
_geom_angle
_geom_angle_site_symmetry_1
_geom_angle_site_symmetry_3
_geom_angle_publ_flag
C4 Pt1 C3 89.8(5) . . ?
C4 Pt1 C2 178.0(4) . . ?
C3 Pt1 C2 90.8(5) . . ?
C4 Pt1 C5 88.9(5) . . ?
C3 Pt1 C5 178.0(5) . . ?
C2 Pt1 C5 90.5(5) . . ?
C4 Pt1 C1 91.1(5) . . ?
C3 Pt1 C1 88.6(5) . . ?
C2 Pt1 C1 90.8(5) . . ?
C5 Pt1 C1 92.9(5) . . ?
C4 Pt1 Tl1 88.3(3) . . ?
C3 Pt1 Tl1 91.9(3) . . ?
C2 Pt1 Tl1 89.8(3) . . ?
C5 Pt1 Tl1 86.6(3) . . ?
C1 Pt1 Tl1 179.3(4) . . ?
N6 Tl1 O3 81.2(3) . . ?
N6 Tl1 N7 70.3(3) . . ?
O3 Tl1 N7 151.2(3) . . ?
N6 Tl1 O1 79.9(3) . . ?
O3 Tl1 O1 87.4(3) . . ?
N7 Tl1 O1 91.3(3) . . ?
N6 Tl1 O2 73.7(3) . . ?
O3 Tl1 O2 85.5(3) . . ?
N7 Tl1 O2 83.0(3) . . ?
O1 Tl1 O2 153.4(3) . . ?
N6 Tl1 Pt1 177.5(3) . . ?
O3 Tl1 Pt1 100.70(18) . . ?
N7 Tl1 Pt1 107.7(2) . . ?
O1 Tl1 Pt1 101.78(19) . . ?
O2 Tl1 Pt1 104.7(2) . . ?
N1 C1 Pt1 179.1(13) . . ?
N2 C2 Pt1 177.4(12) . . ?
N3 C3 Pt1 176.7(12) . . ?
N4 C4 Pt1 178.8(11) . . ?
N5 C5 Pt1 177.2(11) . . ?
O1 S1 C7 105.5(6) . . ?
O1 S1 C6 104.7(7) . . ?
C7 S1 C6 98.6(7) . . ?
S1 O1 Tl1 126.8(5) . . ?
S2 O2 Tl1 123.1(5) . . ?
O2 S2 C8 104.2(7) . . ?
O2 S2 C9 104.4(8) . . ?
C8 S2 C9 98.3(8) . . ?
O3 S3 C11 103.7(6) . . ?
O3 S3 C10 105.8(6) . . ?
C11 S3 C10 99.5(7) . . ?
S3 O3 Tl1 147.4(5) . . ?
C12 N6 C16 120.7(11) . . ?
C12 N6 Tl1 119.5(8) . . ?
C16 N6 Tl1 116.7(8) . . ?
C21 N7 C17 119.1(10) . . ?
C21 N7 Tl1 126.8(8) . . ?
C17 N7 Tl1 114.1(7) . . ?
N6 C12 C13 120.2(12) . . ?
C14 C13 C12 118.9(13) . . ?
C15 C14 C13 121.3(13) . . ?
C14 C15 C16 119.5(13) . . ?
N6 C16 C15 119.2(12) . . ?
N6 C16 C17 119.1(10) . . ?
C15 C16 C17 121.7(11) . . ?
N7 C17 C18 120.3(11) . . ?
N7 C17 C16 116.0(10) . . ?
C18 C17 C16 123.6(11) . . ?
C17 C18 C19 118.9(12) . . ?
C20 C19 C18 120.5(12) . . ?
C21 C20 C19 118.2(12) . . ?
N7 C21 C20 123.0(11) . . ?

loop_
_geom_bond_atom_site_label_1
_geom_bond_atom_site_label_2
_geom_bond_distance
_geom_bond_site_symmetry_2
_geom_bond_publ_flag
Pt1 C4 2.020(13) . ?
Pt1 C3 2.034(15) . ?
Pt1 C2 2.044(15) . ?
Pt1 C5 2.067(16) . ?
Pt1 C1 2.072(16) . ?
Pt1 Tl1 2.6187(7) . ?
Tl1 N6 2.310(9) . ?
Tl1 O3 2.448(8) . ?
Tl1 N7 2.456(10) . ?
Tl1 O1 2.459(9) . ?
Tl1 O2 2.462(9) . ?
C1 N1 1.140(17) . ?
C2 N2 1.129(17) . ?
C3 N3 1.141(16) . ?
C4 N4 1.135(15) . ?
C5 N5 1.129(16) . ?
S1 O1 1.512(9) . ?
S1 C7 1.785(13) . ?
S1 C6 1.801(14) . ?
O2 S2 1.509(9) . ?
S2 C8 1.764(15) . ?
S2 C9 1.802(17) . ?
S3 O3 1.525(9) . ?
S3 C11 1.761(13) . ?
S3 C10 1.778(13) . ?
N6 C12 1.350(15) . ?
N6 C16 1.356(15) . ?
N7 C21 1.344(15) . ?
N7 C17 1.378(15) . ?
C12 C13 1.393(17) . ?
C13 C14 1.351(19) . ?
C14 C15 1.352(18) . ?
C15 C16 1.400(17) . ?
C16 C17 1.463(17) . ?
C17 C18 1.386(17) . ?
C18 C19 1.386(17) . ?
C19 C20 1.383(17) . ?
C20 C21 1.363(17) . ?
